data_7031696
loop_
_publ_author_name
'Botana, Luis'
'Ruiz, Jos\'e'
'Mota, Antonio J.'
'Rodr\'iguez-Di\'eguez, Antonio'
'Seco, Jos\'e M'
'Oyarzabal, Itziar'
'Colacio, Enrique'

_publ_section_title
;
 Anion controlled structural and magnetic diversity in unusual
 mixed-bridged polynuclear Ni(II) complexes with a versatile bis(2-methoxy
 phenol)diamine hexadentate ligand. An experimental and theoretical
 magneto-structural study.
;
_journal_issue 36
_journal_name_full 'Dalton transactions (Cambridge, England : 2003)'
_journal_page_first 13509
_journal_page_last 13524
_journal_paper_doi 10.1039/c4dt01253d
_journal_volume 43
_journal_year 2014
_chemical_formula_moiety 'C46 H68 N16 Ni4 O10,(CH3OH)2'
_chemical_formula_sum 'C48 H76 N16 Ni4 O12'
_chemical_formula_weight 1304.09
_chemical_name_systematic
;
 ?
;
_space_group_IT_number 2
_symmetry_cell_setting triclinic
_symmetry_space_group_name_Hall '-P 1'
_symmetry_space_group_name_H-M 'P -1'
_atom_sites_solution_hydrogens geom
_atom_sites_solution_primary direct
_atom_sites_solution_secondary difmap
_audit_creation_method SHELXL-97
_cell_angle_alpha 112.640(2)
_cell_angle_beta 108.893(2)
_cell_angle_gamma 97.485(2)
_cell_formula_units_Z 1
_cell_length_a 11.0288(14)
_cell_length_b 11.4646(15)
_cell_length_c 13.467(3)
_cell_measurement_reflns_used 1450
_cell_measurement_temperature 100(2)
_cell_measurement_theta_max 19.48
_cell_measurement_theta_min 2.41
_cell_volume 1422.1(4)
_computing_cell_refinement 'Bruker smart'
_computing_data_collection 'Bruker smart'
_computing_data_reduction 'Bruker smart'
_computing_molecular_graphics 'Bruker SHELXTL'
_computing_publication_material 'SHELXL-97 (Sheldrick, 1997)'
_computing_structure_refinement 'SHELXL-97 (Sheldrick, 1997)'
_computing_structure_solution 'SHELXL-97 (Sheldrick, 1990)'
_diffrn_ambient_temperature 100(2)
_diffrn_measured_fraction_theta_full 0.997
_diffrn_measured_fraction_theta_max 0.903
_diffrn_measurement_device_type 'Bruker Axs APEX automatic diffractometer'
_diffrn_measurement_method 'phi and omega scans'
_diffrn_radiation_monochromator graphite
_diffrn_radiation_source 'fine-focus sealed tube'
_diffrn_radiation_type MoK\a
_diffrn_radiation_wavelength 0.71073
_diffrn_reflns_av_R_equivalents 0.0673
_diffrn_reflns_av_sigmaI/netI 0.1017
_diffrn_reflns_limit_h_max 14
_diffrn_reflns_limit_h_min -14
_diffrn_reflns_limit_k_max 15
_diffrn_reflns_limit_k_min -14
_diffrn_reflns_limit_l_max 17
_diffrn_reflns_limit_l_min -17
_diffrn_reflns_number 16675
_diffrn_reflns_theta_full 25.00
_diffrn_reflns_theta_max 28.29
_diffrn_reflns_theta_min 1.80
_exptl_absorpt_coefficient_mu 1.377
_exptl_absorpt_correction_T_max 0.746
_exptl_absorpt_correction_T_min 0.646
_exptl_absorpt_correction_type empirical
_exptl_absorpt_process_details 'Bruker SADABS (Bruker, 1999)'
_exptl_crystal_colour green
_exptl_crystal_density_diffrn 1.523
_exptl_crystal_density_method 'not measured'
_exptl_crystal_description prismatic
_exptl_crystal_F_000 684
_exptl_crystal_size_max 0.20
_exptl_crystal_size_mid 0.14
_exptl_crystal_size_min 0.12
_platon_squeeze_details
;
;
_refine_diff_density_max 0.718
_refine_diff_density_min -0.424
_refine_diff_density_rms 0.101
_refine_ls_extinction_method none
_refine_ls_goodness_of_fit_ref 0.943
_refine_ls_hydrogen_treatment mixed
_refine_ls_matrix_type full
_refine_ls_number_parameters 350
_refine_ls_number_reflns 6390
_refine_ls_number_restraints 1
_refine_ls_restrained_S_all 0.945
_refine_ls_R_factor_all 0.0962
_refine_ls_R_factor_gt 0.0566
_refine_ls_shift/su_max 0.000
_refine_ls_shift/su_mean 0.000
_refine_ls_structure_factor_coef Fsqd
_refine_ls_weighting_details 'calc w=1/[\s^2^(Fo^2^)+(0.0569P)^2^+0.0000P] where P=(Fo^2^+2Fc^2^)/3'
_refine_ls_weighting_scheme calc
_refine_ls_wR_factor_gt 0.1208
_refine_ls_wR_factor_ref 0.1346
_reflns_number_gt 3895
_reflns_number_total 6390
_reflns_threshold_expression >2sigma(I)
_cod_data_source_file c4dt01253d2.cif
_cod_data_source_block Compound3
_cod_depositor_comments
;
The following automatic conversions were performed:

'_symmetry_cell_setting' value 'Triclinic' changed to 'triclinic'
according to
/usr/data/users/saulius/crontab/automatic-downloads/rss-feeds/RSC/lib/dictionaries/cif_core.dic
dictionary named 'cif_core.dic' version 2.4.2 from
2011-04-26.

'_exptl_absorpt_correction_type' value 'Empirical'
changed to 'empirical' according to
/usr/data/users/saulius/crontab/automatic-downloads/rss-feeds/RSC/lib/dictionaries/cif_core.dic
dictionary named 'cif_core.dic' version 2.4.2 from 2011-04-26.

Automatic conversion script
Id: cif_fix_values 2281 2013-09-26 08:29:07Z andrius 

 Adding full bibliography for 7031694--7031699.cif.
;
_cod_original_sg_symbol_H-M P-1
_cod_database_code 7031696

loop_
_symmetry_equiv_pos_as_xyz
'x, y, z'
'-x, -y, -z'

loop_
_atom_site_label
_atom_site_type_symbol
_atom_site_fract_x
_atom_site_fract_y
_atom_site_fract_z
_atom_site_U_iso_or_equiv
_atom_site_adp_type
_atom_site_occupancy
_atom_site_symmetry_multiplicity
_atom_site_calc_flag
_atom_site_refinement_flags
Ni2 Ni 0.91075(5) 0.48226(5) 0.06414(4) 0.02294(16) Uani 1 1 d .
Ni1 Ni 0.77643(5) 0.47612(5) -0.19762(4) 0.02296(16) Uani 1 1 d .
C1A C 0.9993(4) 0.2830(4) 0.1187(3) 0.0230(9) Uani 1 1 d .
C1M C 0.8769(5) 0.6802(5) 0.2808(4) 0.0472(14) Uani 1 1 d .
H1M1 H 0.9106 0.7504 0.2659 0.071 Uiso 1 1 calc R
H1M2 H 0.9077 0.7106 0.3643 0.071 Uiso 1 1 calc R
H1M3 H 0.7807 0.6535 0.2454 0.071 Uiso 1 1 calc R
C2A C 0.8631(4) 0.2346(4) 0.0891(3) 0.0252(10) Uani 1 1 d .
C3A C 0.8138(4) 0.1228(4) 0.0964(3) 0.0305(10) Uani 1 1 d .
H3A H 0.7227 0.0926 0.0766 0.037 Uiso 1 1 calc R
C4A C 0.8991(5) 0.0552(4) 0.1331(4) 0.0319(11) Uani 1 1 d .
C5A C 1.0335(5) 0.0999(5) 0.1560(4) 0.0367(11) Uani 1 1 d .
H5A H 1.0912 0.0531 0.1774 0.044 Uiso 1 1 calc R
C6A C 1.0848(4) 0.2114(4) 0.1483(4) 0.0286(10) Uani 1 1 d .
C7A C 1.2301(4) 0.2549(4) 0.1680(4) 0.0336(11) Uani 1 1 d .
H7A1 H 1.2765 0.1974 0.1917 0.040 Uiso 1 1 calc R
H7A2 H 1.2336 0.2446 0.0941 0.040 Uiso 1 1 calc R
C8A C 1.4418(4) 0.4300(5) 0.2753(4) 0.0343(11) Uani 1 1 d .
H8A1 H 1.4460 0.3985 0.1989 0.041 Uiso 1 1 calc R
H8A2 H 1.4916 0.3875 0.3174 0.041 Uiso 1 1 calc R
C9A C 0.4947(4) 0.4214(4) -0.3440(4) 0.0327(11) Uani 1 1 d .
H9A1 H 0.4054 0.3999 -0.3464 0.039 Uiso 1 1 calc R
H9A2 H 0.4863 0.3918 -0.4245 0.039 Uiso 1 1 calc R
C10A C 0.5644(4) 0.2192(4) -0.3815(4) 0.0312(10) Uani 1 1 d .
H10A H 0.4714 0.1664 -0.4194 0.037 Uiso 1 1 calc R
H10B H 0.6163 0.1753 -0.3425 0.037 Uiso 1 1 calc R
C11A C 0.6089(4) 0.2196(4) -0.4763(4) 0.0315(10) Uani 1 1 d .
C12A C 0.5250(4) 0.1360(5) -0.5951(4) 0.0358(11) Uani 1 1 d .
H12A H 0.4384 0.0886 -0.6153 0.043 Uiso 1 1 calc R
C13A C 0.5696(4) 0.1231(4) -0.6830(4) 0.0344(11) Uani 1 1 d .
C14A C 0.6981(4) 0.1955(4) -0.6516(4) 0.0319(11) Uani 1 1 d .
H14A H 0.7289 0.1866 -0.7100 0.038 Uiso 1 1 calc R
C15A C 0.7814(4) 0.2805(4) -0.5357(4) 0.0297(10) Uani 1 1 d .
C16A C 0.7386(4) 0.2952(4) -0.4442(4) 0.0272(10) Uani 1 1 d .
C17A C 0.8480(5) -0.0605(5) 0.1512(4) 0.0419(12) Uani 1 1 d .
H17A H 0.8840 -0.1306 0.1184 0.063 Uiso 1 1 calc R
H17B H 0.7520 -0.0911 0.1126 0.063 Uiso 1 1 calc R
H17C H 0.8756 -0.0334 0.2340 0.063 Uiso 1 1 calc R
C18A C 0.4807(5) 0.0287(5) -0.8111(4) 0.0481(14) Uani 1 1 d .
H18A H 0.5188 -0.0414 -0.8389 0.072 Uiso 1 1 calc R
H18B H 0.4738 0.0755 -0.8575 0.072 Uiso 1 1 calc R
H18C H 0.3931 -0.0077 -0.8181 0.072 Uiso 1 1 calc R
C21A C 0.6746(4) 0.3215(5) 0.0859(4) 0.0358(11) Uani 1 1 d .
H21A H 0.6057 0.2385 0.0442 0.054 Uiso 1 1 calc R
H21B H 0.6383 0.3868 0.0691 0.054 Uiso 1 1 calc R
H21C H 0.7075 0.3488 0.1691 0.054 Uiso 1 1 calc R
C31A C 1.2933(5) 0.4094(5) 0.3707(4) 0.0373(12) Uani 1 1 d .
H31A H 1.3299 0.3470 0.3927 0.056 Uiso 1 1 calc R
H31B H 1.2013 0.3934 0.3603 0.056 Uiso 1 1 calc R
H31C H 1.3434 0.4975 0.4316 0.056 Uiso 1 1 calc R
C32A C 0.5230(4) 0.3245(5) -0.2094(4) 0.0351(11) Uani 1 1 d .
H32A H 0.4362 0.2604 -0.2552 0.053 Uiso 1 1 calc R
H32B H 0.5155 0.4051 -0.1562 0.053 Uiso 1 1 calc R
H32C H 0.5826 0.2912 -0.1651 0.053 Uiso 1 1 calc R
C41A C 0.9703(5) 0.3299(5) -0.5800(4) 0.0501(14) Uani 1 1 d .
H41A H 0.9660 0.2383 -0.6156 0.075 Uiso 1 1 calc R
H41B H 1.0621 0.3830 -0.5405 0.075 Uiso 1 1 calc R
H41C H 0.9222 0.3529 -0.6398 0.075 Uiso 1 1 calc R
N2A N 0.5765(3) 0.3507(3) -0.2892(3) 0.0265(8) Uani 1 1 d .
N1A N 1.3015(3) 0.3942(3) 0.2590(3) 0.0243(8) Uani 1 1 d .
N1N N 0.7747(3) 0.5556(3) -0.0196(3) 0.0244(8) Uani 1 1 d .
N2N N 0.6941(3) 0.6052(3) 0.0097(3) 0.0258(8) Uani 1 1 d .
N3N N 0.6158(4) 0.6536(4) 0.0340(3) 0.0373(10) Uani 1 1 d .
N6N N 1.1498(4) 0.8491(5) 0.2051(4) 0.0534(12) Uani 1 1 d .
N5N N 1.1228(3) 0.7364(4) 0.1560(3) 0.0302(9) Uani 1 1 d .
N4N N 1.0979(3) 0.6162(3) 0.1069(3) 0.0210(7) Uani 1 1 d .
O1A O 1.0420(3) 0.3953(3) 0.1151(2) 0.0240(6) Uani 1 1 d .
O1M O 0.9232(3) 0.5720(3) 0.2322(2) 0.0305(7) Uani 1 1 d D
H1M H 1.0177 0.5985 0.2741 0.037 Uiso 1 1 d RD
O2A O 0.7831(3) 0.3071(3) 0.0488(2) 0.0279(7) Uani 1 1 d .
O3A O 0.8220(3) 0.3761(3) -0.3326(2) 0.0270(7) Uani 1 1 d .
O4A O 0.9113(3) 0.3533(3) -0.4964(2) 0.0355(8) Uani 1 1 d .

loop_
_atom_site_aniso_label
_atom_site_aniso_U_11
_atom_site_aniso_U_22
_atom_site_aniso_U_33
_atom_site_aniso_U_23
_atom_site_aniso_U_13
_atom_site_aniso_U_12
Ni2 0.0188(3) 0.0328(3) 0.0195(3) 0.0153(3) 0.0059(2) 0.0089(2)
Ni1 0.0184(3) 0.0326(3) 0.0196(3) 0.0148(3) 0.0058(2) 0.0082(2)
C1A 0.019(2) 0.028(2) 0.017(2) 0.0098(19) 0.0039(17) 0.0025(18)
C1M 0.044(3) 0.064(4) 0.029(3) 0.014(3) 0.014(2) 0.026(3)
C2A 0.030(2) 0.033(3) 0.016(2) 0.014(2) 0.0102(19) 0.011(2)
C3A 0.031(2) 0.034(3) 0.020(2) 0.010(2) 0.0075(19) 0.001(2)
C4A 0.038(3) 0.029(3) 0.023(2) 0.011(2) 0.010(2) 0.006(2)
C5A 0.044(3) 0.034(3) 0.035(3) 0.018(2) 0.016(2) 0.015(2)
C6A 0.028(2) 0.034(3) 0.026(2) 0.017(2) 0.009(2) 0.011(2)
C7A 0.036(3) 0.036(3) 0.035(3) 0.021(2) 0.014(2) 0.016(2)
C8A 0.025(2) 0.052(3) 0.036(3) 0.029(3) 0.010(2) 0.016(2)
C9A 0.024(2) 0.048(3) 0.021(2) 0.016(2) 0.0031(19) 0.008(2)
C10A 0.024(2) 0.038(3) 0.031(3) 0.018(2) 0.008(2) 0.008(2)
C11A 0.027(2) 0.035(3) 0.027(2) 0.013(2) 0.008(2) 0.007(2)
C12A 0.028(3) 0.039(3) 0.032(3) 0.013(2) 0.006(2) 0.007(2)
C13A 0.033(3) 0.036(3) 0.022(2) 0.008(2) 0.004(2) 0.007(2)
C14A 0.034(3) 0.038(3) 0.018(2) 0.008(2) 0.010(2) 0.009(2)
C15A 0.022(2) 0.038(3) 0.028(2) 0.016(2) 0.0090(19) 0.007(2)
C16A 0.023(2) 0.031(3) 0.023(2) 0.011(2) 0.0057(19) 0.008(2)
C17A 0.053(3) 0.037(3) 0.042(3) 0.021(3) 0.023(3) 0.013(3)
C18A 0.037(3) 0.061(4) 0.027(3) 0.010(3) 0.004(2) 0.003(3)
C21A 0.027(2) 0.051(3) 0.042(3) 0.028(3) 0.020(2) 0.014(2)
C31A 0.039(3) 0.047(3) 0.031(3) 0.026(2) 0.011(2) 0.012(2)
C32A 0.026(2) 0.051(3) 0.027(2) 0.018(2) 0.012(2) 0.005(2)
C41A 0.038(3) 0.075(4) 0.033(3) 0.020(3) 0.020(2) 0.003(3)
N2A 0.0196(18) 0.034(2) 0.0258(19) 0.0167(18) 0.0070(16) 0.0054(16)
N1A 0.0184(18) 0.037(2) 0.0171(18) 0.0149(17) 0.0039(15) 0.0086(16)
N1N 0.0217(19) 0.035(2) 0.0247(19) 0.0186(17) 0.0110(16) 0.0153(17)
N2N 0.023(2) 0.032(2) 0.0232(19) 0.0158(17) 0.0069(16) 0.0071(17)
N3N 0.027(2) 0.052(3) 0.034(2) 0.019(2) 0.0134(19) 0.015(2)
N6N 0.050(3) 0.043(3) 0.059(3) 0.023(3) 0.013(2) 0.017(2)
N5N 0.027(2) 0.040(3) 0.026(2) 0.018(2) 0.0096(17) 0.0109(19)
N4N 0.0226(19) 0.018(2) 0.0237(19) 0.0097(16) 0.0102(15) 0.0078(15)
O1A 0.0196(15) 0.0302(17) 0.0234(15) 0.0154(14) 0.0059(12) 0.0084(13)
O1M 0.0220(16) 0.045(2) 0.0209(16) 0.0123(15) 0.0069(13) 0.0113(14)
O2A 0.0212(15) 0.0416(19) 0.0248(16) 0.0199(15) 0.0070(13) 0.0116(14)
O3A 0.0228(15) 0.0351(18) 0.0186(15) 0.0093(14) 0.0079(13) 0.0054(13)
O4A 0.0278(17) 0.047(2) 0.0233(16) 0.0113(15) 0.0099(14) 0.0019(15)

loop_
_atom_type_symbol
_atom_type_description
_atom_type_scat_dispersion_real
_atom_type_scat_dispersion_imag
_atom_type_scat_source
C C 0.0033 0.0016 'International Tables Vol C Tables 4.2.6.8 and 6.1.1.4'
H H 0.0000 0.0000 'International Tables Vol C Tables 4.2.6.8 and 6.1.1.4'
N N 0.0061 0.0033 'International Tables Vol C Tables 4.2.6.8 and 6.1.1.4'
O O 0.0106 0.0060 'International Tables Vol C Tables 4.2.6.8 and 6.1.1.4'
Ni Ni 0.3393 1.1124 'International Tables Vol C Tables 4.2.6.8 and 6.1.1.4'

loop_
_geom_angle_atom_site_label_1
_geom_angle_atom_site_label_2
_geom_angle_atom_site_label_3
_geom_angle
_geom_angle_site_symmetry_1
_geom_angle_site_symmetry_3
O1A Ni2 O1M 89.19(11) . .
O1A Ni2 N1N 169.16(12) . .
O1M Ni2 N1N 101.64(12) . .
O1A Ni2 N4N 88.30(12) . 2_765
O1M Ni2 N4N 177.38(12) . 2_765
N1N Ni2 N4N 80.88(13) . 2_765
O1A Ni2 N4N 77.49(11) . .
O1M Ni2 N4N 93.14(12) . .
N1N Ni2 N4N 101.29(13) . .
N4N Ni2 N4N 87.04(13) 2_765 .
O1A Ni2 O2A 78.16(10) . .
O1M Ni2 O2A 85.25(11) . .
N1N Ni2 O2A 102.87(12) . .
N4N Ni2 O2A 93.50(11) 2_765 .
N4N Ni2 O2A 155.61(11) . .
O1A Ni1 O3A 89.72(11) 2_765 .
O1A Ni1 N1A 89.87(12) 2_765 2_765
O3A Ni1 N1A 97.55(12) . 2_765
O1A Ni1 N2A 175.27(12) 2_765 .
O3A Ni1 N2A 91.36(12) . .
N1A Ni1 N2A 85.42(13) 2_765 .
O1A Ni1 N4N 76.06(11) 2_765 2_765
O3A Ni1 N4N 85.03(12) . 2_765
N1A Ni1 N4N 165.72(12) 2_765 2_765
N2A Ni1 N4N 108.62(13) . 2_765
O1A Ni1 N1N 84.32(11) 2_765 .
O3A Ni1 N1N 160.12(12) . .
N1A Ni1 N1N 101.38(12) 2_765 .
N2A Ni1 N1N 96.13(12) . .
N4N Ni1 N1N 75.13(12) 2_765 .
O1A C1A C6A 122.5(4) . .
O1A C1A C2A 118.6(4) . .
C6A C1A C2A 118.9(4) . .
C3A C2A C1A 121.3(4) . .
C3A C2A O2A 124.2(4) . .
C1A C2A O2A 114.4(3) . .
C2A C3A C4A 120.4(4) . .
C3A C4A C5A 117.9(4) . .
C3A C4A C17A 120.7(4) . .
C5A C4A C17A 121.5(4) . .
C6A C5A C4A 122.6(4) . .
C5A C6A C1A 118.7(4) . .
C5A C6A C7A 121.8(4) . .
C1A C6A C7A 119.5(4) . .
N1A C7A C6A 113.4(3) . .
N1A C8A C9A 111.1(4) . 2_765
N2A C9A C8A 111.3(3) . 2_765
N2A C10A C11A 116.7(4) . .
C12A C11A C16A 120.5(4) . .
C12A C11A C10A 119.7(4) . .
C16A C11A C10A 119.6(4) . .
C13A C12A C11A 120.8(4) . .
C14A C13A C12A 118.9(4) . .
C14A C13A C18A 120.3(4) . .
C12A C13A C18A 120.8(4) . .
C13A C14A C15A 121.4(4) . .
O4A C15A C14A 125.3(4) . .
O4A C15A C16A 113.8(4) . .
C14A C15A C16A 120.9(4) . .
O3A C16A C11A 122.8(4) . .
O3A C16A C15A 119.7(4) . .
C11A C16A C15A 117.5(4) . .
C32A N2A C10A 106.7(3) . .
C32A N2A C9A 109.1(3) . .
C10A N2A C9A 110.5(3) . .
C32A N2A Ni1 112.3(2) . .
C10A N2A Ni1 112.1(2) . .
C9A N2A Ni1 106.2(2) . .
C8A N1A C31A 110.6(3) . .
C8A N1A C7A 110.9(3) . .
C31A N1A C7A 108.4(3) . .
C8A N1A Ni1 102.6(2) . 2_765
C31A N1A Ni1 114.2(3) . 2_765
C7A N1A Ni1 110.0(2) . 2_765
N2N N1N Ni2 129.2(3) . .
N2N N1N Ni1 127.1(3) . .
Ni2 N1N Ni1 102.07(14) . .
N3N N2N N1N 177.4(4) . .
N6N N5N N4N 177.6(5) . .
N5N N4N Ni2 120.7(3) . 2_765
N5N N4N Ni2 123.2(3) . .
Ni2 N4N Ni2 92.96(13) 2_765 .
N5N N4N Ni1 118.2(3) . 2_765
Ni2 N4N Ni1 101.20(13) 2_765 2_765
Ni2 N4N Ni1 94.63(13) . 2_765
C1A O1A Ni2 118.8(2) . .
C1A O1A Ni1 129.8(2) . 2_765
Ni2 O1A Ni1 108.68(13) . 2_765
C1M O1M Ni2 127.2(3) . .
C2A O2A C21A 115.6(3) . .
C2A O2A Ni2 109.9(2) . .
C21A O2A Ni2 118.5(3) . .
C16A O3A Ni1 128.1(2) . .
C15A O4A C41A 117.9(3) . .

loop_
_geom_bond_atom_site_label_1
_geom_bond_atom_site_label_2
_geom_bond_distance
_geom_bond_site_symmetry_2
Ni2 O1A 1.955(3) .
Ni2 O1M 2.042(3) .
Ni2 N1N 2.048(3) .
Ni2 N4N 2.102(3) 2_765
Ni2 N4N 2.162(3) .
Ni2 O2A 2.194(3) .
Ni1 O1A 1.987(3) 2_765
Ni1 O3A 2.002(3) .
Ni1 N1A 2.109(3) 2_765
Ni1 N2A 2.121(3) .
Ni1 N4N 2.195(3) 2_765
Ni1 N1N 2.220(3) .
C1A O1A 1.336(5) .
C1A C6A 1.391(5) .
C1A C2A 1.395(5) .
C1M O1M 1.409(5) .
C2A C3A 1.379(5) .
C2A O2A 1.411(4) .
C3A C4A 1.383(6) .
C4A C5A 1.393(6) .
C4A C17A 1.509(6) .
C5A C6A 1.384(6) .
C6A C7A 1.518(6) .
C7A N1A 1.488(5) .
C8A N1A 1.468(5) .
C8A C9A 1.518(6) 2_765
C9A N2A 1.496(5) .
C9A C8A 1.518(6) 2_765
C10A N2A 1.494(5) .
C10A C11A 1.510(6) .
C11A C12A 1.402(6) .
C11A C16A 1.403(6) .
C12A C13A 1.387(6) .
C13A C14A 1.382(6) .
C13A C18A 1.517(6) .
C14A C15A 1.377(5) .
C15A O4A 1.374(5) .
C15A C16A 1.418(5) .
C16A O3A 1.332(5) .
C21A O2A 1.444(4) .
C31A N1A 1.481(5) .
C32A N2A 1.485(5) .
C41A O4A 1.431(5) .
N1A Ni1 2.109(3) 2_765
N1N N2N 1.206(4) .
N2N N3N 1.152(5) .
N6N N5N 1.144(5) .
N5N N4N 1.222(5) .
N4N Ni2 2.102(3) 2_765
N4N Ni1 2.195(3) 2_765
O1A Ni1 1.987(3) 2_765

loop_
_platon_squeeze_void_nr
_platon_squeeze_void_average_x
_platon_squeeze_void_average_y
_platon_squeeze_void_average_z
_platon_squeeze_void_volume
_platon_squeeze_void_count_electrons
_platon_squeeze_void_content
1 0.000 0.000 0.500 179 24 ' '
2 0.239 0.516 0.639 13 -1 ' '
3 0.761 0.484 0.361 13 -1 ' '
